data_7035972
loop_
_publ_author_name
'Brisdon, Alan K.'
'Ali Ghaba, Hana'
'Beutel, Bernd'
'Egjandi, Amina'
'Addaraidi, Arij'
'Pritchard, Robin G.'

_publ_section_title
;
 Perfluoropropenyl-containing phosphines from HFC replacements.
;
_journal_issue 45
_journal_name_full 'Dalton transactions (Cambridge, England : 2003)'
_journal_page_first 19717
_journal_page_last 19731
_journal_paper_doi 10.1039/c5dt02043c
_journal_volume 44
_journal_year 2015
_chemical_formula_moiety 'C14 H4 F20 O2 P2'
_chemical_formula_sum 'C14 H4 F20 O2 P2'
_chemical_formula_weight 646.11
_chemical_name_systematic (CF3CF=CF)2P(O)CH2CH2P(O)(CF=CFCF3)2
_space_group_IT_number 15
_symmetry_cell_setting monoclinic
_symmetry_Int_Tables_number 15
_symmetry_space_group_name_Hall '-C 2yc'
_symmetry_space_group_name_H-M 'C 1 2/c 1'
_atom_sites_solution_hydrogens geom
_audit_conform_dict_location ftp://ftp.iucr.org/pub/cif_core.dic
_audit_conform_dict_name cif_core.dic
_audit_conform_dict_version 2.4.3
_audit_creation_date 2015-05-20T00:58:02-00:00
_audit_creation_method 'WinGX routine CIF_UPDATE'
_audit_update_record
;
2015-07-08 deposited with the CCDC.
2015-07-16 downloaded from the CCDC.
;
_cell_angle_alpha 90
_cell_angle_beta 103.70(2)
_cell_angle_gamma 90
_cell_formula_units_Z 4
_cell_length_a 24.566(6)
_cell_length_b 5.0981(8)
_cell_length_c 16.835(4)
_cell_measurement_reflns_used 356
_cell_measurement_temperature 150(2)
_cell_measurement_theta_max 17.55
_cell_measurement_theta_min 3.42
_cell_measurement_wavelength 0.7107
_cell_volume 2048.4(8)
_computing_cell_refinement 'CrysalisPro  Version 1.171.36.28a (Agilent Technologies, 2013)'
_computing_data_collection 'CrysalisPro  Version 1.171.36.28a (Agilent Technologies, 2013)'
_computing_data_reduction 'CrysalisPro  Version 1.171.36.28a (Agilent Technologies, 2013)'
_computing_molecular_graphics 'ORTEP-3 for Windows (Farrugia, 2012)'
_computing_publication_material 'Platon (Spek 2105)'
_computing_structure_refinement 'SHELXL-2014 (Sheldrick, 2014)'
_computing_structure_solution 'SIR-92 (Altomare et al., 1994)'
_diffrn_ambient_temperature 150(2)
_diffrn_detector 'CCD plate'
_diffrn_detector_area_resol_mean 8.34
_diffrn_measured_fraction_theta_full 0.998
_diffrn_measured_fraction_theta_max 0.998
_diffrn_measurement_device '\k-geometry diffractometer'
_diffrn_measurement_device_type 'Agilent Technologies Xcalibur, Sapphire2, large Be window'
_diffrn_measurement_method '\w scans'
_diffrn_orient_matrix_UB_11 -0.00585
_diffrn_orient_matrix_UB_12 0.01102
_diffrn_orient_matrix_UB_13 0.039458
_diffrn_orient_matrix_UB_21 -0.013714
_diffrn_orient_matrix_UB_22 0.058407
_diffrn_orient_matrix_UB_23 -0.017889
_diffrn_orient_matrix_UB_31 -0.069551
_diffrn_orient_matrix_UB_32 0.000244
_diffrn_orient_matrix_UB_33 -0.001944
_diffrn_radiation_monochromator graphite
_diffrn_radiation_probe x-ray
_diffrn_radiation_type MoK\a
_diffrn_radiation_wavelength 0.71073
_diffrn_reflns_av_R_equivalents 0.2594
_diffrn_reflns_Laue_measured_fraction_full 0.998
_diffrn_reflns_Laue_measured_fraction_max 0.998
_diffrn_reflns_limit_h_max 30
_diffrn_reflns_limit_h_min -29
_diffrn_reflns_limit_k_max 6
_diffrn_reflns_limit_k_min -6
_diffrn_reflns_limit_l_max 18
_diffrn_reflns_limit_l_min -20
_diffrn_reflns_number 6352
_diffrn_reflns_point_group_measured_fraction_full 0.998
_diffrn_reflns_point_group_measured_fraction_max 0.998
_diffrn_reflns_reduction_process
;
        Scaled and merged with Sortav
        R.H. Blessing, (1987) Cryst. Rev. 1, 3-58
        R.H. Blessing, (1989) J. Appl. Cryst. 22, 396-397
;
_diffrn_reflns_theta_full 25.242
_diffrn_reflns_theta_max 26
_diffrn_reflns_theta_min 3.337
_diffrn_source 'Enhance (Mo) X-ray Source'
_exptl_absorpt_coefficient_mu 0.406
_exptl_absorpt_correction_T_max 1
_exptl_absorpt_correction_T_min 0.842
_exptl_absorpt_correction_type multi-scan
_exptl_absorpt_process_details
;
        CrysAlisPro, Agilent Technologies,
        Version 1.171.36.28a (release 18-03-2013 CrysAlis171 .NET)
        (compiled Mar 18 2013,11:47:30)
        Empirical absorption correction using spherical harmonics,
        implemented in SCALE3 ABSPACK scaling algorithm.
;
_exptl_crystal_colour colourless
_exptl_crystal_density_diffrn 2.095
_exptl_crystal_density_method 'not measured'
_exptl_crystal_description plate
_exptl_crystal_F_000 1256
_exptl_crystal_size_max 0.2
_exptl_crystal_size_mid 0.08
_exptl_crystal_size_min 0.05
_refine_diff_density_max 0.518
_refine_diff_density_min -0.461
_refine_diff_density_rms 0.118
_refine_ls_extinction_method none
_refine_ls_goodness_of_fit_ref 0.941
_refine_ls_hydrogen_treatment constr
_refine_ls_matrix_type full
_refine_ls_number_constraints 0
_refine_ls_number_parameters 172
_refine_ls_number_reflns 2018
_refine_ls_number_restraints 0
_refine_ls_restrained_S_all 0.941
_refine_ls_R_factor_all 0.2709
_refine_ls_R_factor_gt 0.0932
_refine_ls_shift/su_max 0
_refine_ls_shift/su_mean 0
_refine_ls_structure_factor_coef Fsqd
_refine_ls_weighting_details 'w=1/[\s^2^(Fo^2^)+(0.0187P)^2^] where P=(Fo^2^+2Fc^2^)/3'
_refine_ls_weighting_scheme calc
_refine_ls_wR_factor_gt 0.1343
_refine_ls_wR_factor_ref 0.2112
_reflns_number_gt 625
_reflns_number_total 2018
_reflns_threshold_expression 'I > 2\s(I)'
_cod_data_source_file c5dt02043c1.cif
_cod_data_source_block shelx
_cod_depositor_comments 'Adding full bibliography for 7035966--7035973.cif.'
_cod_original_sg_symbol_H-M 'C 2/c'
_cod_database_code 7035972
_shelx_estimated_absorpt_t_min 0.923
_shelx_estimated_absorpt_t_max 0.98

loop_
_symmetry_equiv_pos_as_xyz
'x, y, z'
'-x, y, -z+1/2'
'x+1/2, y+1/2, z'
'-x+1/2, y+1/2, -z+1/2'
'-x, -y, -z'
'x, -y, z-1/2'
'-x+1/2, -y+1/2, -z'
'x+1/2, -y+1/2, z-1/2'

loop_
_atom_site_label
_atom_site_type_symbol
_atom_site_fract_x
_atom_site_fract_y
_atom_site_fract_z
_atom_site_U_iso_or_equiv
_atom_site_adp_type
_atom_site_occupancy
_atom_site_calc_flag
C1 C 0.7320(4) 0.1928(17) 0.5264(6) 0.033(3) Uani 1 d
H1A H 0.7524 0.2037 0.5845 0.04 Uiso 1 calc
H1B H 0.7248 0.0054 0.5125 0.04 Uiso 1 calc
C2 C 0.6263(4) 0.2435(17) 0.4129(6) 0.030(3) Uani 1 d
C3 C 0.5778(5) 0.3186(18) 0.3690(6) 0.032(3) Uani 1 d
C4 C 0.5357(5) 0.507(2) 0.3921(7) 0.046(3) Uani 1 d
C5 C 0.6284(5) 0.2285(18) 0.5853(6) 0.034(3) Uani 1 d
C6 C 0.6331(4) 0.2973(19) 0.6600(7) 0.034(3) Uani 1 d
C7 C 0.6754(5) 0.478(2) 0.7117(7) 0.039(3) Uani 1 d
F1 F 0.6546(2) 0.0625(10) 0.3786(3) 0.0437(17) Uani 1 d
F2 F 0.5586(2) 0.2280(11) 0.2930(4) 0.0504(18) Uani 1 d
F3 F 0.5306(3) 0.7169(12) 0.3459(4) 0.067(2) Uani 1 d
F4 F 0.5526(3) 0.5707(10) 0.4698(4) 0.0463(18) Uani 1 d
F5 F 0.4858(3) 0.3893(11) 0.3802(4) 0.0523(18) Uani 1 d
F6 F 0.5875(3) 0.0584(10) 0.5512(3) 0.0419(17) Uani 1 d
F7 F 0.5975(3) 0.2036(10) 0.7034(3) 0.0455(18) Uani 1 d
F8 F 0.6562(3) 0.7260(11) 0.7107(4) 0.057(2) Uani 1 d
F9 F 0.6877(3) 0.4082(11) 0.7890(4) 0.056(2) Uani 1 d
F10 F 0.7228(3) 0.4890(10) 0.6879(4) 0.0463(17) Uani 1 d
O1 O 0.6711(3) 0.6508(11) 0.5189(4) 0.0386(19) Uani 1 d
P1 P 0.66677(13) 0.3618(5) 0.51257(18) 0.0358(8) Uani 1 d

loop_
_atom_site_aniso_label
_atom_site_aniso_U_11
_atom_site_aniso_U_22
_atom_site_aniso_U_33
_atom_site_aniso_U_23
_atom_site_aniso_U_13
_atom_site_aniso_U_12
C1 0.029(7) 0.016(6) 0.052(8) 0.007(5) 0.005(5) 0.001(5)
C2 0.028(7) 0.011(5) 0.052(8) 0.008(5) 0.008(6) -0.002(5)
C3 0.039(8) 0.020(6) 0.035(7) 0.000(5) 0.008(6) -0.013(6)
C4 0.046(9) 0.049(8) 0.045(9) 0.010(7) 0.013(7) 0.007(7)
C5 0.047(8) 0.022(6) 0.040(8) 0.001(5) 0.022(6) -0.003(6)
C6 0.028(7) 0.023(6) 0.050(8) -0.004(6) 0.010(6) 0.003(5)
C7 0.043(8) 0.048(8) 0.029(7) -0.006(6) 0.014(6) 0.011(7)
F1 0.036(4) 0.044(4) 0.053(4) -0.009(3) 0.013(3) 0.004(3)
F2 0.045(5) 0.055(4) 0.051(5) -0.010(3) 0.010(3) 0.004(3)
F3 0.076(6) 0.053(4) 0.078(5) 0.024(4) 0.032(4) 0.025(4)
F4 0.049(5) 0.043(4) 0.042(4) -0.011(3) 0.002(3) 0.000(3)
F5 0.038(5) 0.056(4) 0.065(5) -0.008(3) 0.018(4) -0.004(4)
F6 0.042(4) 0.034(4) 0.049(4) 0.000(3) 0.011(3) -0.007(3)
F7 0.059(5) 0.035(4) 0.049(4) 0.010(3) 0.025(4) 0.006(3)
F8 0.067(5) 0.036(4) 0.070(5) -0.007(3) 0.019(4) 0.013(4)
F9 0.072(6) 0.049(4) 0.045(5) 0.003(3) 0.009(4) 0.000(4)
F10 0.040(4) 0.045(4) 0.057(4) -0.006(3) 0.019(4) -0.003(3)
O1 0.042(5) 0.014(4) 0.065(5) -0.001(3) 0.022(4) -0.008(3)
P1 0.037(2) 0.0244(16) 0.047(2) -0.0007(13) 0.0129(15) -0.0012(15)

loop_
_atom_type_symbol
_atom_type_description
_atom_type_scat_dispersion_real
_atom_type_scat_dispersion_imag
_atom_type_scat_source
C C 0.0033 0.0016 'International Tables Vol C Tables 4.2.6.8 and 6.1.1.4'
F F 0.0171 0.0103 'International Tables Vol C Tables 4.2.6.8 and 6.1.1.4'
O O 0.0106 0.006 'International Tables Vol C Tables 4.2.6.8 and 6.1.1.4'
P P 0.1023 0.0942 'International Tables Vol C Tables 4.2.6.8 and 6.1.1.4'
H H 0 0 'International Tables Vol C Tables 4.2.6.8 and 6.1.1.4'

loop_
_geom_angle_atom_site_label_1
_geom_angle_atom_site_label_2
_geom_angle_atom_site_label_3
_geom_angle
_geom_angle_site_symmetry_1
C1 C1 P1 111.7(8) 7_656
C1 C1 H1A 109.3 7_656
P1 C1 H1A 109.3 .
C1 C1 H1B 109.3 7_656
P1 C1 H1B 109.3 .
H1A C1 H1B 107.9 .
C3 C2 F1 116.7(10) .
C3 C2 P1 130.2(9) .
F1 C2 P1 112.9(7) .
C2 C3 F2 120.6(10) .
C2 C3 C4 128.6(10) .
F2 C3 C4 110.8(9) .
F3 C4 F4 110.5(10) .
F3 C4 F5 108.7(10) .
F4 C4 F5 108.9(10) .
F3 C4 C3 109.7(9) .
F4 C4 C3 109.6(10) .
F5 C4 C3 109.4(9) .
C6 C5 F6 118.4(9) .
C6 C5 P1 127.5(9) .
F6 C5 P1 113.7(7) .
C5 C6 F7 120.9(10) .
C5 C6 C7 128.6(11) .
F7 C6 C7 110.5(9) .
F9 C7 F10 107.5(10) .
F9 C7 F8 105.2(8) .
F10 C7 F8 106.6(10) .
F9 C7 C6 112.0(10) .
F10 C7 C6 113.0(9) .
F8 C7 C6 112.0(9) .
O1 P1 C1 115.1(4) .
O1 P1 C2 114.0(4) .
C1 P1 C2 103.6(5) .
O1 P1 C5 111.0(4) .
C1 P1 C5 108.7(4) .
C2 P1 C5 103.6(5) .

loop_
_geom_bond_atom_site_label_1
_geom_bond_atom_site_label_2
_geom_bond_distance
_geom_bond_site_symmetry_2
C1 C1 1.510(17) 7_656
C1 P1 1.786(10) .
C1 H1A 0.99 .
C1 H1B 0.99 .
C2 C3 1.303(13) .
C2 F1 1.363(10) .
C2 P1 1.838(11) .
C3 F2 1.337(10) .
C3 C4 1.527(15) .
C4 F3 1.313(11) .
C4 F4 1.316(12) .
C4 F5 1.335(13) .
C5 C6 1.285(12) .
C5 F6 1.349(10) .
C5 P1 1.842(10) .
C6 F7 1.353(11) .
C6 C7 1.501(14) .
C7 F9 1.313(11) .
C7 F10 1.318(12) .
C7 F8 1.350(11) .
O1 P1 1.479(6) .

loop_
_geom_torsion_atom_site_label_1
_geom_torsion_atom_site_label_2
_geom_torsion_atom_site_label_3
_geom_torsion_atom_site_label_4
_geom_torsion
_geom_torsion_site_symmetry_1
F1 C2 C3 F2 -2.7(14) .
P1 C2 C3 F2 171.8(7) .
F1 C2 C3 C4 176.9(9) .
P1 C2 C3 C4 -8.6(17) .
C2 C3 C4 F3 115.1(12) .
F2 C3 C4 F3 -65.3(12) .
C2 C3 C4 F4 -6.5(16) .
F2 C3 C4 F4 173.2(8) .
C2 C3 C4 F5 -125.8(12) .
F2 C3 C4 F5 53.9(11) .
F6 C5 C6 F7 -0.7(15) .
P1 C5 C6 F7 172.1(7) .
F6 C5 C6 C7 178.7(9) .
P1 C5 C6 C7 -8.5(17) .
C5 C6 C7 F9 -147.3(11) .
F7 C6 C7 F9 32.1(12) .
C5 C6 C7 F10 -25.8(16) .
F7 C6 C7 F10 153.7(8) .
C5 C6 C7 F8 94.7(13) .
F7 C6 C7 F8 -85.8(11) .
C1 C1 P1 O1 -50.0(11) 7_656
C1 C1 P1 C2 75.1(10) 7_656
C1 C1 P1 C5 -175.2(9) 7_656
C3 C2 P1 O1 -47.3(12) .
F1 C2 P1 O1 127.4(6) .
C3 C2 P1 C1 -173.1(10) .
F1 C2 P1 C1 1.6(7) .
C3 C2 P1 C5 73.5(11) .
F1 C2 P1 C5 -111.8(7) .
C6 C5 P1 O1 -42.2(11) .
F6 C5 P1 O1 131.0(7) .
C6 C5 P1 C1 85.4(11) .
F6 C5 P1 C1 -101.5(8) .
C6 C5 P1 C2 -164.9(10) .
F6 C5 P1 C2 8.2(8) .
